data_7156243
loop_
_publ_author_name
'Suzuki, Shin'
'Asako, Takashi'
'Itami, Kenichiro'
'Yamaguchi, Junichiro'

_publ_section_title
;
 Modular synthesis of heptaarylindole.
;
_journal_issue 20
_journal_name_full 'Organic &amp; biomolecular chemistry'
_journal_page_first 3771
_journal_page_last 3776
_journal_paper_doi 10.1039/c8ob00993g
_journal_volume 16
_journal_year 2018
_chemical_formula_sum 'C44 H40 N2 O3 S'
_chemical_formula_weight 676.84
_space_group_crystal_system monoclinic
_space_group_IT_number 14
_space_group_name_Hall '-P 2yn'
_space_group_name_H-M_alt 'P 1 21/n 1'
_symmetry_space_group_name_Hall '-P 2yn'
_symmetry_space_group_name_H-M 'P 1 21/n 1'
_atom_sites_solution_hydrogens geom
_audit_creation_method SHELXL-2016/6
_audit_update_record
;
2017-10-18 deposited with the CCDC.
2018-05-03 downloaded from the CCDC.
;
_cell_angle_alpha 90
_cell_angle_beta 94.077(5)
_cell_angle_gamma 90
_cell_formula_units_Z 4
_cell_length_a 14.744(3)
_cell_length_b 9.8309(15)
_cell_length_c 25.091(4)
_cell_measurement_reflns_used 7457
_cell_measurement_temperature 123
_cell_measurement_theta_max 25.4
_cell_measurement_theta_min 3.0
_cell_volume 3627.7(11)
_computing_cell_refinement
;
Rigaku CrystalClear-SM Expert 2.1 b29
;
_computing_data_collection
;
Rigaku CrystalClear-SM Expert 2.1 b29
;
_computing_data_reduction
;
Rigaku CrystalClear-SM Expert 2.1 b29
;
_computing_molecular_graphics 'Yadokari-XG 2009 (Wakita Nemoto et al., 2009)'
_computing_publication_material 'Yadokari-XG 2009 (Wakita,Nemoto et al., 2009)'
_computing_structure_refinement 'SHELXL-2016/6 (Sheldrick, 2016)'
_computing_structure_solution SIR-97
_diffrn_ambient_temperature 123
_diffrn_detector_area_resol_mean 5.8140
_diffrn_measured_fraction_theta_full 0.998
_diffrn_measured_fraction_theta_max 0.998
_diffrn_measurement_device_type
;
Rigaku CrystalClear-SM Expert 2.1 b29
;
_diffrn_measurement_method 'profile data from \w-scans'
_diffrn_radiation_monochromator Confocal
_diffrn_radiation_type MoK\a
_diffrn_radiation_wavelength 0.71075
_diffrn_reflns_av_R_equivalents 0.0340
_diffrn_reflns_av_unetI/netI 0.0259
_diffrn_reflns_Laue_measured_fraction_full 0.998
_diffrn_reflns_Laue_measured_fraction_max 0.998
_diffrn_reflns_limit_h_max 17
_diffrn_reflns_limit_h_min -17
_diffrn_reflns_limit_k_max 11
_diffrn_reflns_limit_k_min -11
_diffrn_reflns_limit_l_max 29
_diffrn_reflns_limit_l_min -29
_diffrn_reflns_number 38207
_diffrn_reflns_point_group_measured_fraction_full 0.998
_diffrn_reflns_point_group_measured_fraction_max 0.998
_diffrn_reflns_theta_full 24.998
_diffrn_reflns_theta_max 24.998
_diffrn_reflns_theta_min 3.030
_diffrn_source 'Rotating Anode'
_exptl_absorpt_coefficient_mu 0.132
_exptl_absorpt_correction_T_max 1.000
_exptl_absorpt_correction_T_min 0.870
_exptl_absorpt_correction_type multi-scan
_exptl_absorpt_process_details 'Jacobson, R. (1998) Private communication'
_exptl_crystal_colour Colorless
_exptl_crystal_density_diffrn 1.239
_exptl_crystal_description Block
_exptl_crystal_F_000 1432
_exptl_crystal_size_max 0.20
_exptl_crystal_size_mid 0.15
_exptl_crystal_size_min 0.15
_refine_diff_density_max 0.876
_refine_diff_density_min -0.555
_refine_diff_density_rms 0.049
_refine_ls_extinction_method none
_refine_ls_goodness_of_fit_ref 1.037
_refine_ls_hydrogen_treatment constr
_refine_ls_matrix_type full
_refine_ls_number_parameters 457
_refine_ls_number_reflns 6376
_refine_ls_number_restraints 0
_refine_ls_restrained_S_all 1.037
_refine_ls_R_factor_all 0.0618
_refine_ls_R_factor_gt 0.0466
_refine_ls_shift/su_max 0.001
_refine_ls_shift/su_mean 0.000
_refine_ls_structure_factor_coef Fsqd
_refine_ls_weighting_details 'w=1/[\s^2^(Fo^2^)+(0.0601P)^2^+2.7644P] where P=(Fo^2^+2Fc^2^)/3'
_refine_ls_weighting_scheme calc
_refine_ls_wR_factor_gt 0.1175
_refine_ls_wR_factor_ref 0.1255
_reflns_Friedel_coverage 0.000
_reflns_number_gt 5034
_reflns_number_total 6376
_reflns_threshold_expression 'I > 2\s(I)'
_cod_data_source_file c8ob00993g2.cif
_cod_data_source_block 12
_cod_depositor_comments
;
The following automatic conversions were performed:

'_exptl_absorpt_correction_type' value 'Multi-scan' changed to
'multi-scan' according to
/home/data/users/saulius/crontab/automatic-downloads/rss-feeds/RSC/lib/dictionaries/cif_core.dic
dictionary named 'cif_core.dic' version 2.4.2 from 2011-04-26.

Automatic conversion script
Id: cif_fix_values 4973 2017-02-22 13:04:09Z antanas 

 Adding full bibliography for 7156239--7156243.cif.
;
_cod_database_code 7156243
_shelx_shelxl_version_number 2016/6
_shelx_space_group_comment
;
The symmetry employed for this shelxl refinement is uniquely defined
by the following loop, which should always be used as a source of
symmetry information in preference to the above space-group names.
They are only intended as comments.
;
_shelx_estimated_absorpt_t_min 0.968
_shelx_estimated_absorpt_t_max 0.974

loop_
_space_group_symop_operation_xyz
'x, y, z'
'-x+1/2, y+1/2, -z+1/2'
'-x, -y, -z'
'x-1/2, -y-1/2, z-1/2'

loop_
_atom_site_label
_atom_site_type_symbol
_atom_site_fract_x
_atom_site_fract_y
_atom_site_fract_z
_atom_site_U_iso_or_equiv
_atom_site_adp_type
_atom_site_occupancy
_atom_site_site_symmetry_order
_atom_site_calc_flag
_atom_site_refinement_flags_posn
_atom_site_refinement_flags_adp
N1 N 0.03260(11) 0.45935(18) 0.82543(7) 0.0248(4) Uani 1 1 d . .
C1 C -0.04174(14) 0.4260(2) 0.85414(8) 0.0255(5) Uani 1 1 d . .
H1 H -0.103390 0.440000 0.841685 0.031 Uiso 1 1 calc R U
C2 C -0.01465(14) 0.3710(2) 0.90211(8) 0.0234(4) Uani 1 1 d . .
C3 C 0.08493(14) 0.3720(2) 0.90559(8) 0.0212(4) Uani 1 1 d . .
C4 C 0.15708(13) 0.3328(2) 0.94201(8) 0.0213(4) Uani 1 1 d . .
C5 C 0.24673(14) 0.3571(2) 0.92831(8) 0.0216(4) Uani 1 1 d . .
C6 C 0.26267(13) 0.4201(2) 0.87908(8) 0.0220(4) Uani 1 1 d . .
N2 N 0.19396(11) 0.45575(17) 0.84349(6) 0.0226(4) Uani 1 1 d . .
C7 C 0.11139(13) 0.4296(2) 0.85768(8) 0.0215(4) Uani 1 1 d . .
S1 S 0.02750(4) 0.55040(6) 0.76879(2) 0.02716(15) Uani 1 1 d . .
O1 O 0.08204(11) 0.48376(17) 0.73210(6) 0.0344(4) Uani 1 1 d . .
O2 O -0.06747(10) 0.56901(17) 0.75590(6) 0.0374(4) Uani 1 1 d . .
C8 C 0.07933(14) 0.7040(2) 0.78890(8) 0.0249(5) Uani 1 1 d . .
C9 C 0.04732(16) 0.7743(2) 0.83152(9) 0.0341(5) Uani 1 1 d . .
H2 H -0.001891 0.739613 0.849876 0.041 Uiso 1 1 calc R U
C10 C 0.08809(17) 0.8953(3) 0.84677(9) 0.0375(6) Uani 1 1 d . .
H3 H 0.066732 0.943723 0.876145 0.045 Uiso 1 1 calc R U
C11 C 0.15970(16) 0.9484(2) 0.82032(9) 0.0306(5) Uani 1 1 d . .
C12 C 0.19100(16) 0.8754(2) 0.77791(9) 0.0312(5) Uani 1 1 d . .
H4 H 0.240270 0.909819 0.759533 0.037 Uiso 1 1 calc R U
C13 C 0.15139(15) 0.7538(2) 0.76223(8) 0.0302(5) Uani 1 1 d . .
H5 H 0.173348 0.704246 0.733291 0.036 Uiso 1 1 calc R U
C14 C 0.20206(19) 1.0826(3) 0.83648(10) 0.0435(6) Uani 1 1 d . .
H6 H 0.268426 1.073633 0.839163 0.065 Uiso 1 1 calc R U
H7 H 0.181556 1.110093 0.871190 0.065 Uiso 1 1 calc R U
H8 H 0.183815 1.151558 0.809622 0.065 Uiso 1 1 calc R U
C15 C -0.08190(14) 0.3263(2) 0.93970(8) 0.0241(5) Uani 1 1 d . .
C16 C -0.06955(14) 0.3447(2) 0.99489(8) 0.0263(5) Uani 1 1 d . .
H9 H -0.013703 0.380433 1.010098 0.032 Uiso 1 1 calc R U
C17 C -0.13777(15) 0.3113(2) 1.02772(9) 0.0301(5) Uani 1 1 d . .
H10 H -0.127636 0.324559 1.065174 0.036 Uiso 1 1 calc R U
C18 C -0.22073(15) 0.2590(2) 1.00736(10) 0.0312(5) Uani 1 1 d . .
C19 C -0.23294(15) 0.2412(2) 0.95256(10) 0.0335(5) Uani 1 1 d . .
H11 H -0.289104 0.206210 0.937470 0.040 Uiso 1 1 calc R U
C20 C -0.16499(15) 0.2732(2) 0.91933(9) 0.0290(5) Uani 1 1 d . .
H12 H -0.175152 0.258758 0.881946 0.035 Uiso 1 1 calc R U
C21 C -0.29399(18) 0.2219(3) 1.04394(11) 0.0433(6) Uani 1 1 d . .
H13 H -0.273361 0.145362 1.066690 0.065 Uiso 1 1 calc R U
H14 H -0.349454 0.196117 1.022483 0.065 Uiso 1 1 calc R U
H15 H -0.306682 0.300304 1.066378 0.065 Uiso 1 1 calc R U
C22 C 0.14180(13) 0.2618(2) 0.99301(8) 0.0228(4) Uani 1 1 d . .
C23 C 0.16672(14) 0.3214(2) 1.04229(8) 0.0273(5) Uani 1 1 d . .
H16 H 0.189732 0.411655 1.043898 0.033 Uiso 1 1 calc R U
C24 C 0.15786(15) 0.2486(3) 1.08896(9) 0.0370(6) Uani 1 1 d . .
H17 H 0.173844 0.289764 1.122568 0.044 Uiso 1 1 calc R U
C25 C 0.12574(16) 0.1158(3) 1.08684(10) 0.0404(6) Uani 1 1 d . .
H18 H 0.121526 0.065466 1.118897 0.049 Uiso 1 1 calc R U
C26 C 0.09997(16) 0.0568(3) 1.03825(10) 0.0365(6) Uani 1 1 d . .
H19 H 0.077283 -0.033672 1.036753 0.044 Uiso 1 1 calc R U
C27 C 0.10732(14) 0.1301(2) 0.99168(9) 0.0283(5) Uani 1 1 d . .
H20 H 0.088508 0.089882 0.958291 0.034 Uiso 1 1 calc R U
C28 C 0.32269(13) 0.3120(2) 0.96709(8) 0.0225(4) Uani 1 1 d . .
C29 C 0.37761(14) 0.4036(2) 0.99678(8) 0.0284(5) Uani 1 1 d . .
H21 H 0.372216 0.498276 0.989578 0.034 Uiso 1 1 calc R U
C30 C 0.43997(15) 0.3584(3) 1.03664(9) 0.0330(5) Uani 1 1 d . .
H22 H 0.477285 0.422006 1.056484 0.040 Uiso 1 1 calc R U
C31 C 0.44827(14) 0.2201(3) 1.04782(8) 0.0314(5) Uani 1 1 d . .
C32 C 0.39628(15) 0.1274(2) 1.01775(8) 0.0305(5) Uani 1 1 d . .
H23 H 0.403053 0.032680 1.024325 0.037 Uiso 1 1 calc R U
C33 C 0.33412(14) 0.1739(2) 0.97787(8) 0.0270(5) Uani 1 1 d . .
H24 H 0.298327 0.109818 0.957327 0.032 Uiso 1 1 calc R U
O3 O 0.50935(11) 0.1856(2) 1.08925(6) 0.0446(5) Uani 1 1 d . .
C34 C 0.5113(2) 0.0473(3) 1.10592(10) 0.0536(8) Uani 1 1 d . .
H25 H 0.450835 0.020482 1.116013 0.080 Uiso 1 1 calc R U
H26 H 0.555484 0.036530 1.136698 0.080 Uiso 1 1 calc R U
H27 H 0.528921 -0.010447 1.076539 0.080 Uiso 1 1 calc R U
C35 C 0.35423(14) 0.4522(2) 0.86049(8) 0.0239(4) Uani 1 1 d . .
C36 C 0.42811(15) 0.3645(2) 0.86576(8) 0.0302(5) Uani 1 1 d . .
H28 H 0.423231 0.281604 0.884788 0.036 Uiso 1 1 calc R U
C37 C 0.50915(15) 0.3966(3) 0.84353(9) 0.0360(6) Uani 1 1 d . .
H29 H 0.558318 0.334061 0.847228 0.043 Uiso 1 1 calc R U
C38 C 0.52027(15) 0.5176(3) 0.81602(9) 0.0355(6) Uani 1 1 d . .
C39 C 0.44624(15) 0.6055(3) 0.81116(9) 0.0324(5) Uani 1 1 d . .
H30 H 0.451566 0.689283 0.792767 0.039 Uiso 1 1 calc R U
C40 C 0.36490(15) 0.5734(2) 0.83260(8) 0.0275(5) Uani 1 1 d . .
H31 H 0.315352 0.635121 0.828232 0.033 Uiso 1 1 calc R U
C41 C 0.60952(16) 0.5568(3) 0.79186(10) 0.0484(7) Uani 1 1 d . .
C42 C 0.6844(3) 0.4654(7) 0.8068(3) 0.172(3) Uani 1 1 d . .
H32 H 0.673494 0.377266 0.789283 0.258 Uiso 1 1 calc R U
H33 H 0.689105 0.452908 0.845667 0.258 Uiso 1 1 calc R U
H34 H 0.741202 0.504390 0.795606 0.258 Uiso 1 1 calc R U
C43 C 0.6389(3) 0.7025(5) 0.81393(17) 0.1032(16) Uani 1 1 d . .
H35 H 0.648498 0.698926 0.852955 0.155 Uiso 1 1 calc R U
H36 H 0.590837 0.768464 0.803819 0.155 Uiso 1 1 calc R U
H37 H 0.695359 0.730241 0.798672 0.155 Uiso 1 1 calc R U
C44 C 0.5939(2) 0.5805(5) 0.73337(12) 0.0921(15) Uani 1 1 d . .
H38 H 0.650021 0.614381 0.719307 0.138 Uiso 1 1 calc R U
H39 H 0.545436 0.647810 0.726712 0.138 Uiso 1 1 calc R U
H40 H 0.576125 0.494900 0.715543 0.138 Uiso 1 1 calc R U

loop_
_atom_site_aniso_label
_atom_site_aniso_U_11
_atom_site_aniso_U_22
_atom_site_aniso_U_33
_atom_site_aniso_U_23
_atom_site_aniso_U_13
_atom_site_aniso_U_12
N1 0.0234(9) 0.0281(10) 0.0223(9) 0.0043(7) -0.0022(7) -0.0014(8)
C1 0.0208(10) 0.0292(12) 0.0263(11) 0.0001(9) -0.0015(8) -0.0018(9)
C2 0.0234(11) 0.0219(11) 0.0248(10) -0.0019(8) 0.0016(8) -0.0008(9)
C3 0.0243(10) 0.0185(10) 0.0206(10) -0.0018(8) 0.0008(8) -0.0008(8)
C4 0.0253(11) 0.0181(10) 0.0204(10) -0.0020(8) 0.0004(8) -0.0007(8)
C5 0.0236(10) 0.0191(10) 0.0220(10) -0.0017(8) 0.0000(8) -0.0004(8)
C6 0.0238(10) 0.0205(10) 0.0216(10) -0.0034(8) 0.0004(8) 0.0000(8)
N2 0.0239(9) 0.0227(9) 0.0210(8) -0.0003(7) 0.0007(7) -0.0015(7)
C7 0.0244(11) 0.0187(10) 0.0209(10) -0.0003(8) -0.0011(8) 0.0006(8)
S1 0.0297(3) 0.0320(3) 0.0190(3) 0.0030(2) -0.0036(2) -0.0011(2)
O1 0.0458(10) 0.0370(9) 0.0202(7) -0.0036(7) 0.0010(7) -0.0024(8)
O2 0.0314(9) 0.0456(10) 0.0334(9) 0.0097(8) -0.0105(7) -0.0031(7)
C8 0.0263(11) 0.0281(12) 0.0198(10) 0.0051(9) -0.0007(8) 0.0032(9)
C9 0.0344(13) 0.0395(14) 0.0298(12) -0.0001(10) 0.0119(10) -0.0030(11)
C10 0.0442(14) 0.0376(14) 0.0324(12) -0.0076(11) 0.0153(11) -0.0017(11)
C11 0.0357(12) 0.0290(12) 0.0272(11) 0.0021(9) 0.0034(9) 0.0003(10)
C12 0.0352(13) 0.0325(13) 0.0269(11) 0.0041(10) 0.0102(10) -0.0007(10)
C13 0.0363(12) 0.0325(13) 0.0226(11) 0.0007(9) 0.0089(9) 0.0023(10)
C14 0.0558(16) 0.0373(14) 0.0391(14) -0.0058(11) 0.0147(12) -0.0100(12)
C15 0.0227(11) 0.0213(11) 0.0284(11) 0.0024(9) 0.0035(9) 0.0015(9)
C16 0.0256(11) 0.0227(11) 0.0307(11) -0.0004(9) 0.0023(9) -0.0008(9)
C17 0.0366(13) 0.0256(12) 0.0289(11) -0.0005(9) 0.0074(10) 0.0018(10)
C18 0.0300(12) 0.0224(11) 0.0425(13) 0.0014(10) 0.0121(10) 0.0019(9)
C19 0.0252(12) 0.0306(13) 0.0448(14) -0.0002(11) 0.0025(10) -0.0040(10)
C20 0.0275(11) 0.0284(12) 0.0310(11) 0.0010(9) 0.0007(9) -0.0010(9)
C21 0.0420(14) 0.0379(14) 0.0526(16) 0.0005(12) 0.0212(12) -0.0035(12)
C22 0.0187(10) 0.0266(11) 0.0230(10) 0.0035(9) 0.0016(8) 0.0027(8)
C23 0.0226(11) 0.0343(12) 0.0251(11) 0.0003(9) 0.0018(8) 0.0026(9)
C24 0.0283(12) 0.0601(17) 0.0229(11) 0.0038(11) 0.0036(9) 0.0069(12)
C25 0.0342(13) 0.0540(17) 0.0343(13) 0.0214(12) 0.0112(10) 0.0080(12)
C26 0.0331(13) 0.0330(13) 0.0445(14) 0.0144(11) 0.0115(11) 0.0023(10)
C27 0.0273(11) 0.0290(12) 0.0289(11) 0.0034(9) 0.0046(9) 0.0005(9)
C28 0.0205(10) 0.0290(11) 0.0185(10) 0.0007(8) 0.0038(8) 0.0001(9)
C29 0.0275(11) 0.0314(12) 0.0264(11) 0.0002(9) 0.0034(9) -0.0055(9)
C30 0.0256(11) 0.0481(15) 0.0251(11) -0.0040(10) 0.0000(9) -0.0099(10)
C31 0.0203(11) 0.0548(16) 0.0191(10) 0.0037(10) 0.0017(8) 0.0033(10)
C32 0.0300(12) 0.0347(13) 0.0270(11) 0.0051(10) 0.0031(9) 0.0074(10)
C33 0.0254(11) 0.0297(12) 0.0257(11) -0.0014(9) -0.0007(9) 0.0013(9)
O3 0.0313(9) 0.0751(13) 0.0261(8) 0.0071(9) -0.0066(7) 0.0066(9)
C34 0.0568(17) 0.076(2) 0.0268(13) 0.0135(13) -0.0035(12) 0.0266(16)
C35 0.0242(11) 0.0299(12) 0.0174(9) -0.0019(9) 0.0003(8) -0.0026(9)
C36 0.0293(12) 0.0368(13) 0.0244(11) 0.0039(10) 0.0024(9) 0.0018(10)
C37 0.0250(12) 0.0532(16) 0.0296(12) 0.0031(11) 0.0022(9) 0.0064(11)
C38 0.0254(12) 0.0582(16) 0.0226(11) 0.0029(11) 0.0001(9) -0.0063(11)
C39 0.0306(12) 0.0412(14) 0.0252(11) 0.0040(10) 0.0006(9) -0.0098(10)
C40 0.0265(11) 0.0313(12) 0.0246(11) 0.0001(9) 0.0007(9) -0.0026(9)
C41 0.0262(13) 0.085(2) 0.0347(13) 0.0069(14) 0.0051(10) -0.0104(13)
C42 0.041(2) 0.234(7) 0.249(7) 0.167(6) 0.066(3) 0.042(3)
C43 0.065(2) 0.154(4) 0.094(3) -0.025(3) 0.028(2) -0.058(3)
C44 0.0514(19) 0.183(5) 0.0439(18) 0.016(2) 0.0182(15) -0.021(2)

loop_
_atom_type_symbol
_atom_type_description
_atom_type_scat_dispersion_real
_atom_type_scat_dispersion_imag
_atom_type_scat_source
C C 0.0033 0.0016 'International Tables Vol C Tables 4.2.6.8 and 6.1.1.4'
H H 0.0000 0.0000 'International Tables Vol C Tables 4.2.6.8 and 6.1.1.4'
N N 0.0061 0.0033 'International Tables Vol C Tables 4.2.6.8 and 6.1.1.4'
O O 0.0106 0.0060 'International Tables Vol C Tables 4.2.6.8 and 6.1.1.4'
S S 0.1246 0.1234 'International Tables Vol C Tables 4.2.6.8 and 6.1.1.4'

loop_
_geom_angle_atom_site_label_1
_geom_angle_atom_site_label_2
_geom_angle_atom_site_label_3
_geom_angle
C1 N1 C7 107.66(16)
C1 N1 S1 125.07(14)
C7 N1 S1 125.97(14)
C2 C1 N1 111.14(18)
C1 C2 C3 106.35(18)
C1 C2 C15 121.03(18)
C3 C2 C15 132.61(18)
C4 C3 C7 114.96(18)
C4 C3 C2 138.23(19)
C7 C3 C2 106.81(17)
C3 C4 C5 118.33(18)
C3 C4 C22 122.23(18)
C5 C4 C22 119.39(17)
C4 C5 C6 120.22(18)
C4 C5 C28 117.54(17)
C6 C5 C28 122.23(18)
N2 C6 C5 121.85(18)
N2 C6 C35 113.06(17)
C5 C6 C35 125.08(18)
C7 N2 C6 115.81(17)
N2 C7 N1 123.24(18)
N2 C7 C3 128.77(18)
N1 C7 C3 107.97(17)
O1 S1 O2 120.17(10)
O1 S1 N1 108.00(9)
O2 S1 N1 104.18(9)
O1 S1 C8 109.15(10)
O2 S1 C8 110.87(10)
N1 S1 C8 102.93(9)
C9 C8 C13 120.8(2)
C9 C8 S1 119.19(17)
C13 C8 S1 120.00(17)
C10 C9 C8 118.7(2)
C9 C10 C11 121.7(2)
C10 C11 C12 118.5(2)
C10 C11 C14 121.1(2)
C12 C11 C14 120.4(2)
C13 C12 C11 120.7(2)
C12 C13 C8 119.6(2)
C20 C15 C16 117.47(19)
C20 C15 C2 119.18(19)
C16 C15 C2 123.15(19)
C17 C16 C15 120.7(2)
C16 C17 C18 121.8(2)
C19 C18 C17 117.4(2)
C19 C18 C21 121.6(2)
C17 C18 C21 121.0(2)
C20 C19 C18 121.4(2)
C19 C20 C15 121.3(2)
C27 C22 C23 119.04(19)
C27 C22 C4 119.58(18)
C23 C22 C4 121.25(19)
C24 C23 C22 119.8(2)
C23 C24 C25 120.4(2)
C26 C25 C24 120.1(2)
C25 C26 C27 119.6(2)
C26 C27 C22 121.0(2)
C33 C28 C29 118.01(19)
C33 C28 C5 119.31(18)
C29 C28 C5 122.40(19)
C30 C29 C28 120.7(2)
C29 C30 C31 120.3(2)
O3 C31 C32 124.1(2)
O3 C31 C30 116.0(2)
C32 C31 C30 119.8(2)
C31 C32 C33 119.4(2)
C32 C33 C28 121.8(2)
C31 O3 C34 117.3(2)
C36 C35 C40 117.5(2)
C36 C35 C6 124.03(19)
C40 C35 C6 118.27(19)
C35 C36 C37 120.8(2)
C36 C37 C38 121.9(2)
C37 C38 C39 117.1(2)
C37 C38 C41 123.0(2)
C39 C38 C41 119.9(2)
C40 C39 C38 121.3(2)
C39 C40 C35 121.4(2)
C42 C41 C44 114.4(4)
C42 C41 C38 113.5(3)
C44 C41 C38 110.6(2)
C42 C41 C43 106.6(4)
C44 C41 C43 102.9(3)
C38 C41 C43 108.0(2)

loop_
_geom_bond_atom_site_label_1
_geom_bond_atom_site_label_2
_geom_bond_distance
N1 C1 1.393(3)
N1 C7 1.399(3)
N1 S1 1.6767(17)
C1 C2 1.354(3)
C2 C3 1.465(3)
C2 C15 1.483(3)
C3 C4 1.406(3)
C3 C7 1.409(3)
C4 C5 1.410(3)
C4 C22 1.489(3)
C5 C6 1.417(3)
C5 C28 1.498(3)
C6 N2 1.348(3)
C6 C35 1.493(3)
N2 C7 1.318(3)
S1 O1 1.4243(16)
S1 O2 1.4264(17)
S1 C8 1.750(2)
C8 C9 1.384(3)
C8 C13 1.385(3)
C9 C10 1.374(3)
C10 C11 1.388(3)
C11 C12 1.389(3)
C11 C14 1.503(3)
C12 C13 1.376(3)
C15 C20 1.395(3)
C15 C16 1.396(3)
C16 C17 1.384(3)
C17 C18 1.390(3)
C18 C19 1.385(3)
C18 C21 1.511(3)
C19 C20 1.385(3)
C22 C27 1.390(3)
C22 C23 1.394(3)
C23 C24 1.386(3)
C24 C25 1.389(4)
C25 C26 1.379(4)
C26 C27 1.384(3)
C28 C33 1.392(3)
C28 C29 1.392(3)
C29 C30 1.383(3)
C30 C31 1.392(4)
C31 O3 1.369(3)
C31 C32 1.380(3)
C32 C33 1.386(3)
O3 C34 1.422(4)
C35 C36 1.388(3)
C35 C40 1.396(3)
C36 C37 1.390(3)
C37 C38 1.391(4)
C38 C39 1.391(3)
C38 C41 1.537(3)
C39 C40 1.385(3)
C41 C42 1.452(5)
C41 C44 1.488(4)
C41 C43 1.585(5)

loop_
_geom_torsion_atom_site_label_1
_geom_torsion_atom_site_label_2
_geom_torsion_atom_site_label_3
_geom_torsion_atom_site_label_4
_geom_torsion
C7 N1 C1 C2 -2.7(2)
S1 N1 C1 C2 -170.23(15)
N1 C1 C2 C3 1.6(2)
N1 C1 C2 C15 -179.53(18)
C1 C2 C3 C4 180.0(2)
C15 C2 C3 C4 1.3(4)
C1 C2 C3 C7 0.0(2)
C15 C2 C3 C7 -178.7(2)
C7 C3 C4 C5 1.5(3)
C2 C3 C4 C5 -178.5(2)
C7 C3 C4 C22 -175.78(18)
C2 C3 C4 C22 4.2(4)
C3 C4 C5 C6 0.4(3)
C22 C4 C5 C6 177.74(18)
C3 C4 C5 C28 -178.71(18)
C22 C4 C5 C28 -1.4(3)
C4 C5 C6 N2 -1.6(3)
C28 C5 C6 N2 177.43(18)
C4 C5 C6 C35 179.34(19)
C28 C5 C6 C35 -1.6(3)
C5 C6 N2 C7 0.7(3)
C35 C6 N2 C7 179.86(17)
C6 N2 C7 N1 -179.70(18)
C6 N2 C7 C3 1.5(3)
C1 N1 C7 N2 -176.45(19)
S1 N1 C7 N2 -9.0(3)
C1 N1 C7 C3 2.6(2)
S1 N1 C7 C3 169.99(15)
C4 C3 C7 N2 -2.6(3)
C2 C3 C7 N2 177.4(2)
C4 C3 C7 N1 178.42(17)
C2 C3 C7 N1 -1.6(2)
C1 N1 S1 O1 -134.92(17)
C7 N1 S1 O1 59.75(19)
C1 N1 S1 O2 -6.1(2)
C7 N1 S1 O2 -171.41(17)
C1 N1 S1 C8 109.71(18)
C7 N1 S1 C8 -55.62(19)
O1 S1 C8 C9 -168.55(17)
O2 S1 C8 C9 56.9(2)
N1 S1 C8 C9 -54.01(19)
O1 S1 C8 C13 11.5(2)
O2 S1 C8 C13 -123.06(18)
N1 S1 C8 C13 126.05(18)
C13 C8 C9 C10 0.4(3)
S1 C8 C9 C10 -179.56(18)
C8 C9 C10 C11 0.4(4)
C9 C10 C11 C12 -0.9(4)
C9 C10 C11 C14 178.4(2)
C10 C11 C12 C13 0.5(3)
C14 C11 C12 C13 -178.7(2)
C11 C12 C13 C8 0.3(3)
C9 C8 C13 C12 -0.7(3)
S1 C8 C13 C12 179.21(17)
C1 C2 C15 C20 33.5(3)
C3 C2 C15 C20 -148.0(2)
C1 C2 C15 C16 -141.1(2)
C3 C2 C15 C16 37.4(3)
C20 C15 C16 C17 -0.1(3)
C2 C15 C16 C17 174.6(2)
C15 C16 C17 C18 -0.2(3)
C16 C17 C18 C19 0.0(3)
C16 C17 C18 C21 179.4(2)
C17 C18 C19 C20 0.5(3)
C21 C18 C19 C20 -178.9(2)
C18 C19 C20 C15 -0.8(4)
C16 C15 C20 C19 0.6(3)
C2 C15 C20 C19 -174.3(2)
C3 C4 C22 C27 67.4(3)
C5 C4 C22 C27 -109.8(2)
C3 C4 C22 C23 -116.7(2)
C5 C4 C22 C23 66.1(3)
C27 C22 C23 C24 0.7(3)
C4 C22 C23 C24 -175.2(2)
C22 C23 C24 C25 1.1(3)
C23 C24 C25 C26 -1.9(3)
C24 C25 C26 C27 0.8(3)
C25 C26 C27 C22 1.1(3)
C23 C22 C27 C26 -1.9(3)
C4 C22 C27 C26 174.2(2)
C4 C5 C28 C33 64.2(3)
C6 C5 C28 C33 -114.8(2)
C4 C5 C28 C29 -109.6(2)
C6 C5 C28 C29 71.3(3)
C33 C28 C29 C30 -1.6(3)
C5 C28 C29 C30 172.34(19)
C28 C29 C30 C31 -0.3(3)
C29 C30 C31 O3 -177.64(19)
C29 C30 C31 C32 2.3(3)
O3 C31 C32 C33 177.7(2)
C30 C31 C32 C33 -2.2(3)
C31 C32 C33 C28 0.2(3)
C29 C28 C33 C32 1.7(3)
C5 C28 C33 C32 -172.44(19)
C32 C31 O3 C34 -7.5(3)
C30 C31 O3 C34 172.4(2)
N2 C6 C35 C36 -136.5(2)
C5 C6 C35 C36 42.6(3)
N2 C6 C35 C40 38.6(3)
C5 C6 C35 C40 -142.3(2)
C40 C35 C36 C37 -0.6(3)
C6 C35 C36 C37 174.6(2)
C35 C36 C37 C38 1.0(3)
C36 C37 C38 C39 -0.6(3)
C36 C37 C38 C41 178.9(2)
C37 C38 C39 C40 -0.3(3)
C41 C38 C39 C40 -179.8(2)
C38 C39 C40 C35 0.8(3)
C36 C35 C40 C39 -0.3(3)
C6 C35 C40 C39 -175.74(19)
C37 C38 C41 C42 -8.2(5)
C39 C38 C41 C42 171.3(4)
C37 C38 C41 C44 122.0(3)
C39 C38 C41 C44 -58.5(4)
C37 C38 C41 C43 -126.1(3)
C39 C38 C41 C43 53.4(3)
